data_2003499
loop_
_publ_author_name
'Viossat, B.'
'Nguyen-Huy Dung'
'Rodier, N.'
'Bentefrit, F.'

_publ_section_title
;
 Chlorure de <i>cis</i>-Chloro(dim\'ethyl
 sulfoxyde)(metformine)platine(II)
;
_journal_issue 5
_journal_name_full 'Acta Crystallographica Section C'
_journal_page_first 878
_journal_page_last 880
_journal_paper_doi 10.1107/S0108270194009674
_journal_volume 51
_journal_year 1995
_chemical_compound_source '\'evaporation d'une solution m\'ethanolique'
_chemical_formula_sum 'C6 H17 Cl2 N5 O Pt S'
_chemical_formula_weight 473.30
_space_group_IT_number 15
_symmetry_cell_setting monoclinic
_symmetry_space_group_name_Hall '-C 2yc'
_symmetry_space_group_name_H-M 'C 1 2/c 1'
_atom_type_scat_source IntTabIV
_cell_angle_alpha 90
_cell_angle_beta 117.17(2)
_cell_angle_gamma 90
_cell_formula_units_Z 8
_cell_length_a 18.169(3)
_cell_length_b 10.932(3)
_cell_length_c 16.120(3)
_cell_measurement_reflns_used 25
_cell_measurement_temperature 293
_cell_measurement_theta_max 13.38
_cell_measurement_theta_min 8.79
_cell_volume 2848.5(12)
_diffrn_measurement_device 'Enraf-Nonius CAD-4'
_diffrn_measurement_method \w-2\q
_diffrn_radiation_type MoK\a
_diffrn_radiation_wavelength 0.7107
_diffrn_reflns_limit_h_max 19
_diffrn_reflns_limit_h_min -22
_diffrn_reflns_limit_k_max 13
_diffrn_reflns_limit_k_min 0
_diffrn_reflns_limit_l_max 19
_diffrn_reflns_limit_l_min 0
_diffrn_reflns_number 2877
_diffrn_reflns_theta_max 26
_diffrn_standards_decay_% 'non significatives'
_diffrn_standards_interval_time 120
_diffrn_standards_number 3
_exptl_absorpt_coefficient_mu 10.47
_exptl_absorpt_correction_T_max 1.330
_exptl_absorpt_correction_T_min 0.668
_exptl_absorpt_correction_type empirical
_exptl_crystal_colour 'jaune p\^ale'
_exptl_crystal_density_diffrn 2.21
_exptl_crystal_density_meas 2.20
_exptl_crystal_description parall\'el\'epip\`ede
_exptl_crystal_size_max 0.25
_exptl_crystal_size_mid 0.12
_exptl_crystal_size_min 0.10
_refine_diff_density_max 0.9(2)
_refine_diff_density_min -0.9(2)
_refine_ls_extinction_method none
_refine_ls_goodness_of_fit_obs 1.20
_refine_ls_number_parameters 145
_refine_ls_number_reflns 1816
_refine_ls_R_factor_obs 0.032
_refine_ls_shift/esd_max 0.01
_refine_ls_structure_factor_coef F
_refine_ls_weighting_details 'w = 1/\s^2^(F~o~)'
_refine_ls_weighting_scheme calc
_refine_ls_wR_factor_obs 0.038
_reflns_number_observed 1816
_reflns_number_total 2877
_reflns_observed_criterion 'I >= 3\s(I)'
_cod_data_source_file pa1121.cif
_cod_data_source_block pa1121a
_cod_depositor_comments
;
 Marking attached hydrogen atoms.

 Antanas Vaitkus,
 2017-08-09

The following automatic conversions were performed:

'_refine_ls_weighting_scheme' value '1/\s^2^(F~o~)' was changed to
'calc'. New tag '_refine_ls_weighting_details' was created. The value
of the new tag was set to 'w = 1/\s^2^(F~o~)'.

Automatic conversion script
Id: cif_fix_values 3143 2015-03-26 13:38:13Z robertas 
;
_cod_original_cell_volume 2842(8)
_cod_original_sg_symbol_H-M 'C 2/c'
_cod_database_code 2003499

loop_
_symmetry_equiv_pos_as_xyz
x,y,z
x,-y,1/2+z
-x,-y,-z
-x,y,1/2-z
1/2+x,1/2+y,z
1/2+x,1/2-y,1/2+z
1/2-x,1/2-y,-z
1/2-x,1/2+y,1/2-z

loop_
_atom_site_label
_atom_site_fract_x
_atom_site_fract_y
_atom_site_fract_z
_atom_site_U_iso_or_equiv
_atom_site_attached_hydrogens
Pt 1.00855(2) .16633(4) .60610(2) .04113(8) 0
Cl(1) 1.0719(2) .3542(2) .6232(2) .0573(8) 0
Cl(2) .8116(1) .6548(3) .7144(2) .0563(6) 0
S .8829(1) .2463(2) .5514(2) .0490(6) 0
O .8181(4) .1531(7) .5176(6) .071(3) 0
N(1) 1.2132(5) -.0715(8) .7385(6) .052(3) 2
N(2) 1.1188(4) .0829(7) .6607(5) .044(2) 1
N(3) 1.0743(4) -.1175(7) .6754(5) .044(2) 1
N(4) .9554(4) .0048(8) .5890(5) .052(2) 1
N(5) .9428(4) -.2033(7) .6069(5) .049(2) 0
C(1) 1.1349(5) -.0284(9) .6900(6) .045(3) 0
C(2) .9899(5) -.1012(9) .6212(6) .046(3) 0
C(3) .8749(6) .331(1) .6409(6) .072(3) 3
C(4) .8594(6) .361(1) .4635(7) .065(3) 3
C(51) .8529(6) -.192(1) .5493(8) .058(4) 3
C(52) .9746(6) -.329(1) .6245(7) .056(3) 3

loop_
_geom_angle_atom_site_label_1
_geom_angle_atom_site_label_2
_geom_angle_atom_site_label_3
_geom_angle
_geom_angle_publ_flag
Cl(1) Pt S 93.60(10) yes
Cl(1) Pt N(2) 90.5(2) yes
Cl(1) Pt N(4) 178.5(3) yes
S Pt N(2) 175.0(3) yes
S Pt N(4) 87.0(2) yes
N(2) Pt N(4) 88.9(3) yes
Pt S O 112.4(3) yes
Pt S C(3) 109.6(3) yes
Pt S C(4) 114.9(4) yes
O S C(3) 108.4(6) yes
O S C(4) 109.4(5) yes
C(3) S C(4) 101.4(6) yes
Pt N(2) C(1) 127.2(7) yes
C(1) N(3) C(2) 124.9(8) yes
Pt N(4) C(2) 128.6(6) yes
C(2) N(5) C(51) 117.8(8) yes
C(2) N(5) C(52) 125.1(8) yes
C(51) N(5) C(52) 115.4(8) yes
N(1) C(1) N(2) 122.8(9) yes
N(1) C(1) N(3) 113.0(8) yes
N(2) C(1) N(3) 124.3(7) yes
N(3) C(2) N(4) 123.8(8) yes
N(3) C(2) N(5) 115.5(8) yes
N(4) C(2) N(5) 120.7(7) yes

loop_
_geom_bond_atom_site_label_1
_geom_bond_atom_site_label_2
_geom_bond_distance
_geom_bond_publ_flag
Pt Cl(1) 2.308(3) yes
Pt S 2.216(3) yes
Pt N(2) 2.003(7) yes
Pt N(4) 1.971(9) yes
S O 1.462(8) yes
S C(3) 1.780(10) yes
S C(4) 1.790(10) yes
N(1) C(1) 1.360(10) yes
N(2) C(1) 1.290(10) yes
N(3) C(1) 1.410(10) yes
N(3) C(2) 1.390(10) yes
N(4) C(2) 1.310(10) yes
N(5) C(2) 1.360(10) yes
N(5) C(51) 1.470(10) yes
N(5) C(52) 1.460(10) yes

loop_
_geom_contact_atom_site_label_1
_geom_contact_atom_site_label_2
_geom_contact_distance
_geom_contact_site_symmetry_2
_geom_contact_publ_flag
N(1) Cl(2) 3.180(10) 5_545 yes
N(1) Cl(2) 3.169(9) 4_746 yes
N(2) Cl(1) 3.070(8) . yes
N(2) Cl(2) 3.297(8) 5_545 yes
N(3) Cl(2) 3.208(8) 4_746 yes
N(4) O 2.750(10) . yes

loop_
_geom_torsion_atom_site_label_1
_geom_torsion_atom_site_label_2
_geom_torsion_atom_site_label_3
_geom_torsion_atom_site_label_4
_geom_torsion
_geom_torsion_publ_flag
N(4) Pt N(2) C(1) -15.2(8) yes
N(2) Pt N(4) C(2) 10.4(8) yes
Pt N(2) C(1) N(1) -169.9(7) yes
Pt N(2) C(1) N(3) 10.0(10) yes
C(2) N(3) C(1) N(1) -174.1(8) yes
C(2) N(3) C(1) N(2) 6.0(10) yes
C(1) N(3) C(2) N(4) -11.0(10) yes
C(1) N(3) C(2) N(5) 172.3(8) yes
Pt N(4) C(2) N(3) .0(10) yes
Pt N(4) C(2) N(5) 176.2(6) yes
C(51) N(5) C(2) N(3) -179.5(8) yes
C(51) N(5) C(2) N(4) 4.0(10) yes
C(52) N(5) C(2) N(3) -15.0(10) yes
C(52) N(5) C(2) N(4) 168.2(9) yes
